data_4121268
loop_
_publ_author_name
'Wataru Kosaka'
'Kayo Yamagishi'
'Akihiro Hori'
'Hiroshi Sato'
'Ryotaro Matsuda'
'Susumu Kitagawa'
'Masaki Takata'
'Hitoshi Miyasaka'

_publ_section_title
;
 Selective NO Trapping in the Pores of Chain-Type Complex Assemblies Based
 on Electronically Activated Paddlewheel-Type [Ru2II,II]/[Rh2II,II] Dimers
;
_journal_name_full 'Journal of the American Chemical Society'
_journal_page_first 18469
_journal_page_last 18480
_journal_paper_doi 10.1021/ja4076056
_journal_volume 135
_journal_year 2013
_chemical_formula_moiety 'C48 H40 Cl12 N2 O12 Ru2'
_chemical_formula_sum 'C48 H40 Cl12 N2 O12 Ru2'
_chemical_formula_weight 1464.43
_space_group_IT_number 2
_symmetry_cell_setting triclinic
_symmetry_Int_Tables_number 2
_symmetry_space_group_name_Hall '-P 1'
_symmetry_space_group_name_H-M 'P -1'
_atom_sites_solution_hydrogens geom
_atom_sites_solution_primary direct
_atom_sites_solution_secondary difmap
_cell_angle_alpha 87.81(3)
_cell_angle_beta 77.56(2)
_cell_angle_gamma 83.71(2)
_cell_formula_units_Z 1
_cell_length_a 9.697(2)
_cell_length_b 12.025(3)
_cell_length_c 12.608(3)
_cell_measurement_reflns_used 6090
_cell_measurement_temperature 123
_cell_measurement_theta_max 27.56
_cell_measurement_theta_min 3.31
_cell_volume 1426.9(6)
_computing_cell_refinement CrystalClear
_computing_data_collection 'CrystalClear (Rigaku/MSC Inc., 2006)'
_computing_data_reduction CrystalClear
_computing_molecular_graphics 'CrystalStructure 4.0'
_computing_publication_material 'CrystalStructure 4.0 (Rigaku, 2010)'
_computing_structure_refinement 'SHELXL97 (Sheldrick, 2008)'
_computing_structure_solution 'SHELXS97 (Sheldrick, 2008)'
_diffrn_ambient_temperature 123
_diffrn_detector_area_resol_mean 7.314
_diffrn_measured_fraction_theta_full 0.995
_diffrn_measured_fraction_theta_max 0.995
_diffrn_measurement_device_type 'Rigaku Mercury70'
_diffrn_measurement_method \w
_diffrn_radiation_type 'Mo K\a'
_diffrn_radiation_wavelength 0.71070
_diffrn_reflns_av_R_equivalents 0.0767
_diffrn_reflns_limit_h_max 11
_diffrn_reflns_limit_h_min -11
_diffrn_reflns_limit_k_max 14
_diffrn_reflns_limit_k_min -14
_diffrn_reflns_limit_l_max 14
_diffrn_reflns_limit_l_min -14
_diffrn_reflns_number 13745
_diffrn_reflns_theta_full 25.00
_diffrn_reflns_theta_max 25.00
_diffrn_standards_number 0
_exptl_absorpt_coefficient_mu 1.150
_exptl_absorpt_correction_type none
_exptl_crystal_colour brown
_exptl_crystal_density_diffrn 1.704
_exptl_crystal_description platelet
_exptl_crystal_F_000 730.00
_exptl_crystal_size_max 0.400
_exptl_crystal_size_mid 0.010
_exptl_crystal_size_min 0.010
_refine_diff_density_max 1.380
_refine_diff_density_min -1.270
_refine_ls_extinction_method none
_refine_ls_goodness_of_fit_ref 1.086
_refine_ls_hydrogen_treatment constr
_refine_ls_number_parameters 343
_refine_ls_number_reflns 5005
_refine_ls_number_restraints 0
_refine_ls_R_factor_gt 0.0704
_refine_ls_shift/su_max 0.000
_refine_ls_structure_factor_coef Fsqd
_refine_ls_weighting_details 'w = 1/[\s^2^(Fo^2^)+(0.0681P)^2^+5.6450P] where P=(Fo^2^+2Fc^2^)/3'
_refine_ls_weighting_scheme calc
_refine_ls_wR_factor_ref 0.1829
_reflns_number_gt 4068
_reflns_number_total 5007
_reflns_threshold_expression F^2^>2.0\s(F^2^)
_cod_data_source_file ja4076056_si_005.cif
_cod_data_source_block Ru2-4-Cl-anisate-phz_fresh_1
_cod_original_cell_volume 1426.8(6)
_cod_database_code 4121268

loop_
_symmetry_equiv_pos_site_id
_symmetry_equiv_pos_as_xyz
1 +X,+Y,+Z
2 -X,-Y,-Z

loop_
_atom_site_label
_atom_site_type_symbol
_atom_site_fract_x
_atom_site_fract_y
_atom_site_fract_z
_atom_site_U_iso_or_equiv
_atom_site_adp_type
_atom_site_occupancy
_atom_site_symmetry_multiplicity
_atom_site_calc_flag
_atom_site_refinement_flags
Ru1 Ru 0.37908(5) 0.51064(4) 0.01578(4) 0.0220(2) Uani 1.0 2 d .
Cl1 Cl 0.4985(3) 0.2853(2) 0.66200(17) 0.0644(7) Uani 1.0 2 d .
Cl2 Cl 0.4621(3) -0.16828(16) -0.20832(18) 0.0522(6) Uani 1.0 2 d .
Cl3 Cl 0.8876(3) 0.2336(3) -0.3507(2) 0.0751(8) Uani 1.0 2 d .
Cl4 Cl 1.0804(3) 0.3315(3) -0.2424(2) 0.0807(9) Uani 1.0 2 d .
Cl5 Cl 0.8698(6) 0.0756(4) -0.6005(4) 0.1481(19) Uani 1.0 2 d .
Cl6 Cl 0.6886(9) -0.0521(6) -0.4485(7) 0.241(4) Uani 1.0 2 d .
O1 O 0.3705(5) 0.4719(4) 0.1777(4) 0.0250(10) Uani 1.0 2 d .
O2 O 0.6078(5) 0.4503(4) 0.1464(4) 0.0235(10) Uani 1.0 2 d .
O3 O 0.2327(6) 0.4020(6) 0.3627(5) 0.0516(15) Uani 1.0 2 d .
O4 O 0.3830(5) 0.3459(4) -0.0237(4) 0.0224(10) Uani 1.0 2 d .
O5 O 0.6206(5) 0.3247(4) -0.0561(4) 0.0215(10) Uani 1.0 2 d .
O6 O 0.7419(5) 0.1206(4) -0.0879(5) 0.0391(13) Uani 1.0 2 d .
N1 N 0.1283(5) 0.5205(4) 0.0318(4) 0.0188(11) Uani 1.0 2 d .
C1 C 0.4866(7) 0.4481(6) 0.2092(6) 0.0259(15) Uani 1.0 2 d .
C2 C 0.4823(8) 0.4113(6) 0.3240(6) 0.0267(15) Uani 1.0 2 d .
C3 C 0.3579(8) 0.3864(7) 0.3968(6) 0.0370(18) Uani 1.0 2 d .
C4 C 0.1099(10) 0.3658(11) 0.4355(8) 0.069(3) Uani 1.0 2 d .
C5 C 0.3639(9) 0.3472(7) 0.5009(6) 0.043(2) Uani 1.0 2 d .
C6 C 0.4941(10) 0.3332(7) 0.5304(7) 0.047(2) Uani 1.0 2 d .
C7 C 0.6188(10) 0.3578(8) 0.4617(7) 0.047(2) Uani 1.0 2 d .
C8 C 0.6096(9) 0.3964(7) 0.3570(6) 0.0356(17) Uani 1.0 2 d .
C9 C 0.5019(7) 0.2888(6) -0.0542(6) 0.0250(14) Uani 1.0 2 d .
C10 C 0.5014(7) 0.1722(6) -0.0898(6) 0.0273(15) Uani 1.0 2 d .
C11 C 0.6180(8) 0.0927(6) -0.1094(6) 0.0337(17) Uani 1.0 2 d .
C12 C 0.8667(8) 0.0414(7) -0.1121(7) 0.045(2) Uani 1.0 2 d .
C13 C 0.6056(8) -0.0124(6) -0.1460(7) 0.0381(18) Uani 1.0 2 d .
C14 C 0.4760(9) -0.0370(6) -0.1644(6) 0.0391(18) Uani 1.0 2 d .
C15 C 0.3580(9) 0.0418(6) -0.1480(6) 0.0379(18) Uani 1.0 2 d .
C16 C 0.3706(8) 0.1458(6) -0.1092(6) 0.0331(17) Uani 1.0 2 d .
C17 C 0.0600(7) 0.4283(6) 0.0672(5) 0.0228(14) Uani 1.0 2 d .
C18 C 0.1137(7) 0.3516(6) 0.1414(6) 0.0267(15) Uani 1.0 2 d .
C19 C 0.0494(7) 0.2599(6) 0.1762(6) 0.0303(16) Uani 1.0 2 d .
C20 C -0.0705(7) 0.2350(6) 0.1378(6) 0.0288(15) Uani 1.0 2 d .
C21 C -0.1278(8) 0.3071(6) 0.0698(6) 0.0292(15) Uani 1.0 2 d .
C22 C -0.0665(7) 0.4077(5) 0.0342(5) 0.0231(14) Uani 1.0 2 d .
C23 C 0.9019(10) 0.3262(8) -0.2486(8) 0.059(3) Uani 1.0 2 d .
C24 C 0.710(3) 0.018(4) -0.5628(18) 0.30(2) Uani 1.0 2 d .
H4A H 0.0265 0.3829 0.4033 0.0831 Uiso 1.0 2 calc R
H4B H 0.0944 0.4048 0.5046 0.0831 Uiso 1.0 2 calc R
H4C H 0.1249 0.2849 0.4485 0.0831 Uiso 1.0 2 calc R
H5 H 0.2802 0.3304 0.5508 0.0521 Uiso 1.0 2 calc R
H7 H 0.7067 0.3489 0.4844 0.0560 Uiso 1.0 2 calc R
H8 H 0.6936 0.4128 0.3072 0.0428 Uiso 1.0 2 calc R
H12A H 0.9504 0.0782 -0.1075 0.0537 Uiso 1.0 2 calc R
H12B H 0.8777 0.0130 -0.1856 0.0537 Uiso 1.0 2 calc R
H12C H 0.8567 -0.0210 -0.0596 0.0537 Uiso 1.0 2 calc R
H13 H 0.6853 -0.0673 -0.1585 0.0457 Uiso 1.0 2 calc R
H15 H 0.2708 0.0250 -0.1630 0.0455 Uiso 1.0 2 calc R
H16 H 0.2901 0.2000 -0.0954 0.0398 Uiso 1.0 2 calc R
H18 H 0.1957 0.3657 0.1664 0.0320 Uiso 1.0 2 calc R
H19 H 0.0847 0.2108 0.2273 0.0364 Uiso 1.0 2 calc R
H20 H -0.1112 0.1673 0.1599 0.0346 Uiso 1.0 2 calc R
H21 H -0.2095 0.2903 0.0459 0.0350 Uiso 1.0 2 calc R
H23A H 0.8594 0.4021 -0.2643 0.0703 Uiso 1.0 2 calc R
H23B H 0.8485 0.3009 -0.1774 0.0703 Uiso 1.0 2 calc R
H24A H 0.6319 0.0792 -0.5575 0.3592 Uiso 1.0 2 calc R
H24B H 0.7022 -0.0322 -0.6211 0.3592 Uiso 1.0 2 calc R

loop_
_atom_site_aniso_label
_atom_site_aniso_U_11
_atom_site_aniso_U_22
_atom_site_aniso_U_33
_atom_site_aniso_U_12
_atom_site_aniso_U_13
_atom_site_aniso_U_23
Ru1 0.0204(4) 0.0214(3) 0.0262(4) -0.0045(3) -0.0075(3) -0.0022(3)
Cl1 0.0851(18) 0.0726(16) 0.0362(11) -0.0019(14) -0.0198(12) 0.0113(11)
Cl2 0.0671(15) 0.0301(11) 0.0633(14) -0.0127(10) -0.0165(12) -0.0114(10)
Cl3 0.0756(18) 0.095(2) 0.0555(15) -0.0235(16) -0.0068(13) -0.0044(14)
Cl4 0.0453(14) 0.141(3) 0.0516(14) -0.0005(16) -0.0028(12) -0.0214(16)
Cl5 0.158(5) 0.139(4) 0.116(4) 0.000(3) 0.024(3) 0.037(3)
Cl6 0.234(8) 0.167(6) 0.264(9) -0.034(5) 0.065(7) 0.086(6)
O1 0.020(3) 0.027(3) 0.029(3) -0.0077(19) -0.004(2) -0.003(2)
O2 0.018(3) 0.022(3) 0.032(3) -0.0049(18) -0.007(2) -0.0006(19)
O3 0.036(4) 0.078(5) 0.043(4) -0.015(3) -0.010(3) 0.012(3)
O4 0.018(3) 0.020(3) 0.030(3) -0.0050(19) -0.007(2) -0.0026(19)
O5 0.019(3) 0.020(3) 0.027(3) -0.0009(18) -0.0082(19) -0.0043(18)
O6 0.029(3) 0.030(3) 0.059(4) 0.003(3) -0.012(3) -0.008(3)
N1 0.010(3) 0.018(3) 0.028(3) -0.001(2) -0.004(3) 0.009(3)
C1 0.025(4) 0.022(4) 0.033(4) -0.004(3) -0.010(3) -0.009(3)
C2 0.030(4) 0.026(4) 0.027(4) -0.006(3) -0.011(3) 0.002(3)
C3 0.036(5) 0.043(5) 0.032(4) 0.003(4) -0.010(4) -0.004(4)
C4 0.037(5) 0.123(10) 0.043(5) -0.017(6) 0.004(5) 0.005(6)
C5 0.047(5) 0.048(5) 0.033(4) -0.005(4) -0.005(4) -0.008(4)
C6 0.066(6) 0.044(5) 0.036(5) -0.002(5) -0.020(5) 0.000(4)
C7 0.046(5) 0.061(6) 0.036(5) -0.002(5) -0.016(4) -0.004(4)
C8 0.039(5) 0.043(5) 0.028(4) -0.005(4) -0.015(4) 0.004(4)
C9 0.021(4) 0.028(4) 0.029(4) -0.011(3) -0.008(3) 0.002(3)
C10 0.029(4) 0.020(4) 0.033(4) -0.003(3) -0.004(3) -0.007(3)
C11 0.027(4) 0.038(5) 0.036(4) -0.009(4) -0.004(4) -0.002(4)
C12 0.031(5) 0.040(5) 0.061(6) 0.010(4) -0.009(4) -0.012(4)
C13 0.034(5) 0.030(4) 0.047(5) -0.002(4) -0.003(4) -0.008(4)
C14 0.055(5) 0.026(4) 0.040(5) -0.010(4) -0.012(4) -0.004(4)
C15 0.046(5) 0.037(5) 0.037(4) -0.016(4) -0.014(4) -0.005(4)
C16 0.037(5) 0.032(4) 0.033(4) -0.009(4) -0.009(4) -0.002(3)
C17 0.021(4) 0.024(4) 0.024(4) -0.003(3) -0.005(3) -0.006(3)
C18 0.019(4) 0.028(4) 0.035(4) -0.003(3) -0.011(3) 0.003(3)
C19 0.024(4) 0.031(4) 0.037(4) -0.003(3) -0.012(3) 0.011(3)
C20 0.026(4) 0.021(4) 0.040(4) -0.002(3) -0.010(4) 0.006(3)
C21 0.026(4) 0.026(4) 0.039(4) -0.009(3) -0.010(3) 0.002(3)
C22 0.017(4) 0.022(4) 0.030(4) -0.002(3) -0.005(3) -0.005(3)
C23 0.055(6) 0.055(6) 0.060(6) 0.002(5) -0.004(5) -0.004(5)
C24 0.14(2) 0.62(7) 0.139(18) -0.10(3) -0.052(16) 0.18(3)

loop_
_atom_type_symbol
_atom_type_description
_atom_type_scat_dispersion_real
_atom_type_scat_dispersion_imag
_atom_type_scat_source
C C 0.0033 0.0016
;
International Tables for Crystallography
(1992, Vol. C, Tables 4.2.6.8 and 6.1.1.4)
;
H H 0.0000 0.0000
;
International Tables for Crystallography
(1992, Vol. C, Table 6.1.1.4)
;
Cl Cl 0.1484 0.1585
;
International Tables for Crystallography
(1992, Vol. C, Tables 4.2.6.8 and 6.1.1.4)
;
N N 0.0061 0.0033
;
International Tables for Crystallography
(1992, Vol. C, Tables 4.2.6.8 and 6.1.1.4)
;
O O 0.0106 0.0060
;
International Tables for Crystallography
(1992, Vol. C, Tables 4.2.6.8 and 6.1.1.4)
;
Ru Ru -1.2594 0.8363
;
International Tables for Crystallography
(1992, Vol. C, Tables 4.2.6.8 and 6.1.1.4)
;

loop_
_geom_angle_atom_site_label_1
_geom_angle_atom_site_label_2
_geom_angle_atom_site_label_3
_geom_angle
_geom_angle_publ_flag
_geom_angle_site_symmetry_1
_geom_angle_site_symmetry_3
Ru1 Ru1 O1 89.77(13) yes 2_665 .
Ru1 Ru1 O2 89.03(12) yes 2_665 2_665
Ru1 Ru1 O4 89.21(12) yes 2_665 .
Ru1 Ru1 O5 89.64(12) yes 2_665 2_665
Ru1 Ru1 N1 173.71(13) yes 2_665 .
O1 Ru1 O2 178.77(18) yes . 2_665
O1 Ru1 O4 92.69(18) yes . .
O1 Ru1 O5 86.85(17) yes . 2_665
O1 Ru1 N1 94.47(18) yes . .
O2 Ru1 O4 87.57(17) yes 2_665 .
O2 Ru1 O5 92.87(17) yes 2_665 2_665
O2 Ru1 N1 86.75(18) yes 2_665 .
O4 Ru1 O5 178.76(18) yes . 2_665
O4 Ru1 N1 85.96(17) yes . .
O5 Ru1 N1 95.22(17) yes 2_665 .
Ru1 O1 C1 118.5(4) yes . .
Ru1 O2 C1 119.5(5) yes 2_665 .
C3 O3 C4 116.9(7) yes . .
Ru1 O4 C9 118.9(5) yes . .
Ru1 O5 C9 118.0(4) yes 2_665 .
C11 O6 C12 118.8(6) yes . .
Ru1 N1 C17 119.2(4) yes . .
Ru1 N1 C22 118.9(4) yes . 2_565
C17 N1 C22 115.9(6) yes . 2_565
O1 C1 O2 123.2(6) yes . .
O1 C1 C2 119.2(6) yes . .
O2 C1 C2 117.6(6) yes . .
C1 C2 C3 123.5(7) yes . .
C1 C2 C8 117.1(6) yes . .
C3 C2 C8 119.3(7) yes . .
O3 C3 C2 118.4(7) yes . .
O3 C3 C5 121.5(7) yes . .
C2 C3 C5 120.1(8) yes . .
C3 C5 C6 118.7(8) yes . .
Cl1 C6 C5 117.8(7) yes . .
Cl1 C6 C7 119.1(8) yes . .
C5 C6 C7 123.1(8) yes . .
C6 C7 C8 116.9(9) yes . .
C2 C8 C7 122.0(7) yes . .
O4 C9 O5 124.1(6) yes . .
O4 C9 C10 117.6(6) yes . .
O5 C9 C10 118.3(6) yes . .
C9 C10 C11 125.4(7) yes . .
C9 C10 C16 115.3(6) yes . .
C11 C10 C16 119.3(7) yes . .
O6 C11 C10 117.6(7) yes . .
O6 C11 C13 122.2(7) yes . .
C10 C11 C13 120.2(8) yes . .
C11 C13 C14 119.7(7) yes . .
Cl2 C14 C13 119.1(6) yes . .
Cl2 C14 C15 119.4(7) yes . .
C13 C14 C15 121.5(8) yes . .
C14 C15 C16 118.4(8) yes . .
C10 C16 C15 120.9(7) yes . .
N1 C17 C18 119.5(6) yes . .
N1 C17 C22 121.7(6) yes . .
C18 C17 C22 118.8(6) yes . .
C17 C18 C19 120.5(7) yes . .
C18 C19 C20 120.9(7) yes . .
C19 C20 C21 120.6(7) yes . .
C20 C21 C22 120.4(7) yes . .
N1 C22 C17 122.3(6) yes 2_565 .
N1 C22 C21 119.0(7) yes 2_565 .
C17 C22 C21 118.6(6) yes . .
Cl3 C23 Cl4 111.0(5) yes . .
Cl5 C24 Cl6 115.2(15) yes . .
O3 C4 H4A 109.471 no . .
O3 C4 H4B 109.468 no . .
O3 C4 H4C 109.469 no . .
H4A C4 H4B 109.473 no . .
H4A C4 H4C 109.475 no . .
H4B C4 H4C 109.473 no . .
C3 C5 H5 120.645 no . .
C6 C5 H5 120.655 no . .
C6 C7 H7 121.563 no . .
C8 C7 H7 121.570 no . .
C2 C8 H8 119.021 no . .
C7 C8 H8 119.018 no . .
O6 C12 H12A 109.469 no . .
O6 C12 H12B 109.472 no . .
O6 C12 H12C 109.468 no . .
H12A C12 H12B 109.472 no . .
H12A C12 H12C 109.474 no . .
H12B C12 H12C 109.472 no . .
C11 C13 H13 120.132 no . .
C14 C13 H13 120.136 no . .
C14 C15 H15 120.812 no . .
C16 C15 H15 120.816 no . .
C10 C16 H16 119.545 no . .
C15 C16 H16 119.529 no . .
C17 C18 H18 119.740 no . .
C19 C18 H18 119.733 no . .
C18 C19 H19 119.537 no . .
C20 C19 H19 119.545 no . .
C19 C20 H20 119.715 no . .
C21 C20 H20 119.718 no . .
C20 C21 H21 119.798 no . .
C22 C21 H21 119.795 no . .
Cl3 C23 H23A 109.448 no . .
Cl3 C23 H23B 109.450 no . .
Cl4 C23 H23A 109.445 no . .
Cl4 C23 H23B 109.443 no . .
H23A C23 H23B 108.034 no . .
Cl5 C24 H24A 108.481 no . .
Cl5 C24 H24B 108.485 no . .
Cl6 C24 H24A 108.484 no . .
Cl6 C24 H24B 108.480 no . .
H24A C24 H24B 107.498 no . .

loop_
_geom_bond_atom_site_label_1
_geom_bond_atom_site_label_2
_geom_bond_distance
_geom_bond_publ_flag
_geom_bond_site_symmetry_2
Ru1 Ru1 2.2797(9) yes 2_665
Ru1 O1 2.063(5) yes .
Ru1 O2 2.060(5) yes 2_665
Ru1 O4 2.055(5) yes .
Ru1 O5 2.063(5) yes 2_665
Ru1 N1 2.386(5) yes .
Cl1 C6 1.743(9) yes .
Cl2 C14 1.722(8) yes .
Cl3 C23 1.771(11) yes .
Cl4 C23 1.758(11) yes .
Cl5 C24 1.73(3) yes .
Cl6 C24 1.63(3) yes .
O1 C1 1.273(9) yes .
O2 C1 1.270(8) yes .
O3 C3 1.365(11) yes .
O3 C4 1.436(11) yes .
O4 C9 1.267(7) yes .
O5 C9 1.268(9) yes .
O6 C11 1.366(10) yes .
O6 C12 1.441(9) yes .
N1 C17 1.365(8) yes .
N1 C22 1.358(9) yes 2_565
C1 C2 1.490(10) yes .
C2 C3 1.402(10) yes .
C2 C8 1.376(11) yes .
C3 C5 1.387(11) yes .
C5 C6 1.383(14) yes .
C6 C7 1.380(12) yes .
C7 C8 1.401(11) yes .
C9 C10 1.489(10) yes .
C10 C11 1.383(10) yes .
C10 C16 1.413(11) yes .
C11 C13 1.389(11) yes .
C13 C14 1.389(13) yes .
C14 C15 1.388(11) yes .
C15 C16 1.387(11) yes .
C17 C18 1.427(10) yes .
C17 C22 1.425(10) yes .
C18 C19 1.339(10) yes .
C19 C20 1.416(11) yes .
C20 C21 1.355(10) yes .
C21 C22 1.422(10) yes .
C4 H4A 0.980 no .
C4 H4B 0.980 no .
C4 H4C 0.980 no .
C5 H5 0.950 no .
C7 H7 0.950 no .
C8 H8 0.950 no .
C12 H12A 0.980 no .
C12 H12B 0.980 no .
C12 H12C 0.980 no .
C13 H13 0.950 no .
C15 H15 0.950 no .
C16 H16 0.950 no .
C18 H18 0.950 no .
C19 H19 0.950 no .
C20 H20 0.950 no .
C21 H21 0.950 no .
C23 H23A 0.990 no .
C23 H23B 0.990 no .
C24 H24A 0.990 no .
C24 H24B 0.990 no .

loop_
_geom_contact_atom_site_label_1
_geom_contact_atom_site_label_2
_geom_contact_distance
_geom_contact_publ_flag
_geom_contact_site_symmetry_2
Ru1 C18 3.447(7) no .
Ru1 C21 3.418(7) no 2_565
O1 O3 2.586(7) no .
O1 C3 2.893(9) no .
O1 C8 3.598(10) no .
O1 C9 3.442(8) no 2_665
O1 C18 3.135(9) no .
O2 C8 2.712(9) no .
O2 C9 3.443(8) no 2_665
O3 C1 2.877(8) no .
O3 C18 3.339(10) no .
O4 C1 3.600(9) no .
O4 C1 3.490(8) no 2_665
O4 C16 2.699(9) no .
O4 C17 3.157(7) no .
O4 C18 2.964(7) no .
O5 O6 2.609(6) no .
O5 C1 3.480(8) no 2_665
O5 C11 2.898(9) no .
O5 C16 3.593(10) no .
O6 C9 2.880(8) no .
N1 N1 2.870(8) no 2_565
C2 C6 2.754(11) no .
C3 C7 2.804(13) no .
C4 C5 2.745(14) no .
C5 C8 2.771(11) no .
C10 C14 2.773(11) no .
C11 C15 2.803(12) no .
C12 C13 2.803(12) no .
C13 C16 2.773(10) no .
C17 C17 2.717(9) no 2_565
C17 C20 2.792(10) no .
C18 C21 2.795(11) no .
C19 C22 2.795(10) no .
C22 C22 2.709(9) no 2_565
Cl1 C9 3.587(8) no 1_556
Cl1 C10 3.368(8) no 1_556
Cl1 C16 3.350(7) no 1_556
Cl2 O2 3.555(5) no 2_655
Cl2 C1 3.347(7) no 2_655
Cl2 C2 3.255(7) no 2_655
Cl2 C8 3.590(9) no 2_655
Cl3 O6 3.589(6) no .
Cl3 C4 3.515(10) no 1_654
Cl4 N1 3.402(6) no 2_665
Cl4 C22 3.584(7) no 1_655
O1 C23 3.379(10) no 2_665
O2 Cl2 3.555(5) no 2_655
O2 C21 2.926(8) no 1_655
O2 C22 3.165(7) no 1_655
O5 C21 3.169(9) no 1_655
O5 C23 3.239(10) no .
O6 Cl3 3.589(6) no .
O6 C14 3.595(9) no 2_655
O6 C15 3.512(9) no 2_655
O6 C21 3.552(10) no 1_655
O6 C23 3.425(11) no .
N1 Cl4 3.402(6) no 2_665
N1 C23 3.299(12) no 2_665
C1 Cl2 3.347(7) no 2_655
C2 Cl2 3.255(7) no 2_655
C4 Cl3 3.515(10) no 1_456
C6 C8 3.553(11) no 2_666
C8 Cl2 3.590(9) no 2_655
C8 C6 3.553(11) no 2_666
C9 Cl1 3.587(8) no 1_554
C10 Cl1 3.368(8) no 1_554
C10 C13 3.505(10) no 2_655
C10 C14 3.577(11) no 2_655
C11 C14 3.435(11) no 2_655
C13 C10 3.505(10) no 2_655
C13 C16 3.581(11) no 2_655
C14 O6 3.595(9) no 2_655
C14 C10 3.577(11) no 2_655
C14 C11 3.435(11) no 2_655
C15 O6 3.512(9) no 2_655
C16 Cl1 3.350(7) no 1_554
C16 C13 3.581(11) no 2_655
C21 O2 2.926(8) no 1_455
C21 O5 3.169(9) no 1_455
C21 O6 3.552(10) no 1_455
C22 Cl4 3.584(7) no 1_455
C22 O2 3.165(7) no 1_455
C23 O1 3.379(10) no 2_665
C23 O5 3.239(10) no .
C23 O6 3.425(11) no .
C23 N1 3.299(12) no 2_665
Ru1 H18 2.9627 no .
Ru1 H21 2.9299 no 2_565
Cl1 H5 2.7763 no .
Cl1 H7 2.8165 no .
Cl2 H13 2.7881 no .
Cl2 H15 2.8052 no .
O1 H18 2.2612 no .
O2 H8 2.3631 no .
O3 H5 2.6081 no .
O3 H18 2.6349 no .
O3 H19 3.5122 no .
O4 H16 2.3512 no .
O4 H18 2.6782 no .
O6 H13 2.6148 no .
N1 H18 2.5964 no .
N1 H21 2.5786 no 2_565
C1 H8 2.5651 no .
C1 H18 3.2458 no .
C2 H5 3.2791 no .
C2 H7 3.2877 no .
C3 H4A 3.2020 no .
C3 H4B 2.6136 no .
C3 H4C 2.6325 no .
C3 H8 3.2536 no .
C4 H5 2.4192 no .
C4 H18 3.3149 no .
C4 H19 3.3425 no .
C5 H4B 2.6201 no .
C5 H4C 2.7290 no .
C5 H7 3.2872 no .
C6 H8 3.2294 no .
C7 H5 3.2813 no .
C9 H16 2.5713 no .
C10 H13 3.2600 no .
C10 H15 3.2970 no .
C11 H12A 3.2146 no .
C11 H12B 2.5858 no .
C11 H12C 2.7373 no .
C11 H16 3.2677 no .
C12 H13 2.4796 no .
C13 H12B 2.6278 no .
C13 H12C 2.8653 no .
C13 H15 3.2801 no .
C14 H16 3.2424 no .
C15 H13 3.2758 no .
C17 H19 3.2615 no .
C17 H21 3.3079 no .
C18 H4A 3.2519 no .
C18 H16 3.5635 no .
C18 H20 3.2438 no .
C19 H4A 3.2266 no .
C19 H21 3.2661 no .
C20 H18 3.2558 no .
C21 H19 3.2549 no .
C22 H18 3.3136 no .
C22 H20 3.2691 no .
H4A H5 3.3839 no .
H4A H18 3.0842 no .
H4A H19 3.0127 no .
H4B H5 2.1083 no .
H4C H5 2.3027 no .
H4C H18 3.5902 no .
H4C H19 3.0745 no .
H7 H8 2.3591 no .
H12A H13 3.4451 no .
H12B H13 2.1506 no .
H12C H13 2.4034 no .
H15 H16 2.3418 no .
H18 H19 2.2784 no .
H19 H20 2.3564 no .
H20 H21 2.2984 no .
Ru1 H23A 3.5874 no 2_665
Ru1 H23B 3.3880 no 2_665
Cl1 H16 3.4705 no 1_556
Cl2 H20 3.3241 no 2_555
Cl2 H21 3.2775 no 2_555
Cl2 H24A 3.3767 no 2_654
Cl3 H4B 3.2597 no 1_654
Cl3 H4C 3.1256 no 1_654
Cl3 H7 3.1839 no 1_554
Cl3 H12B 3.3059 no .
Cl4 H4B 3.2545 no 1_654
Cl4 H5 2.8936 no 1_654
Cl4 H16 3.2808 no 1_655
Cl5 H7 3.5844 no 1_554
Cl5 H12B 3.3474 no 2_754
Cl5 H19 3.1972 no 1_654
Cl5 H20 3.1500 no 1_654
Cl6 H4C 3.1616 no 2_655
Cl6 H5 3.5908 no 2_655
Cl6 H24A 3.1451 no 2_654
O1 H23A 2.6071 no 2_665
O1 H23B 3.2716 no 2_665
O2 H21 2.6305 no 1_655
O3 H23A 2.7718 no 2_665
O5 H21 2.2934 no 1_655
O5 H23A 3.2846 no .
O5 H23B 2.3971 no .
O6 H15 3.5420 no 2_655
O6 H21 2.8359 no 1_655
O6 H23B 2.6163 no .
N1 H23A 3.1402 no 2_665
N1 H23B 2.9357 no 2_665
C1 H23A 3.5708 no 2_665
C3 H7 3.5058 no 2_666
C4 H4B 3.2290 no 2_566
C4 H23A 3.4624 no 2_665
C6 H24A 3.3271 no 1_556
C7 H24A 3.3543 no 1_556
C9 H21 3.3096 no 1_655
C9 H23B 3.4020 no .
C10 H13 3.5256 no 2_655
C11 H23B 3.4984 no .
C12 H15 3.5319 no 2_655
C12 H19 3.3557 no 2_655
C12 H20 3.2363 no 2_655
C12 H21 3.5787 no 1_655
C12 H23B 3.1935 no .
C14 H24B 3.5390 no 2_654
C15 H12C 2.9943 no 2_655
C15 H24B 3.0991 no 2_654
C16 H12C 3.1776 no 2_655
C16 H13 3.4139 no 2_655
C17 H23A 3.5397 no 2_665
C18 H23A 3.4556 no 2_665
C19 H12B 3.2830 no 2_655
C19 H12C 3.2274 no 2_655
C19 H13 3.2431 no 2_655
C20 H8 3.3962 no 1_455
C20 H12B 3.4463 no 2_655
C20 H12C 3.1684 no 2_655
C21 H8 3.3389 no 1_455
C21 H12A 3.5256 no 1_455
C21 H23B 3.1786 no 1_455
C22 H23B 3.2991 no 1_455
C23 H4B 3.4223 no 1_654
C23 H12A 3.4534 no .
C24 H15 3.4770 no 2_654
H4A H4B 2.8685 no 2_566
H4A H7 3.1165 no 1_455
H4A H23A 3.2284 no 2_665
H4B Cl3 3.2597 no 1_456
H4B Cl4 3.2545 no 1_456
H4B C4 3.2290 no 2_566
H4B C23 3.4223 no 1_456
H4B H4A 2.8685 no 2_566
H4B H4B 2.7864 no 2_566
H4B H23A 3.2905 no 1_456
H4C Cl3 3.1256 no 1_456
H4C Cl6 3.1616 no 2_655
H5 Cl4 2.8936 no 1_456
H5 Cl6 3.5908 no 2_655
H7 Cl3 3.1839 no 1_556
H7 Cl5 3.5844 no 1_556
H7 C3 3.5058 no 2_666
H7 H4A 3.1165 no 1_655
H7 H24A 3.4834 no 1_556
H8 C20 3.3962 no 1_655
H8 C21 3.3389 no 1_655
H8 H21 3.5561 no 1_655
H12A C21 3.5256 no 1_655
H12A C23 3.4534 no .
H12A H12A 3.4856 no 2_755
H12A H12C 3.1164 no 2_755
H12A H15 3.0348 no 1_655
H12A H20 3.4838 no 1_655
H12A H20 3.2059 no 2_655
H12A H21 3.2961 no 1_655
H12A H23B 2.9222 no .
H12B Cl3 3.3059 no .
H12B Cl5 3.3474 no 2_754
H12B C19 3.2830 no 2_655
H12B C20 3.4463 no 2_655
H12B H19 2.7320 no 2_655
H12B H20 3.0186 no 2_655
H12B H23B 3.4471 no .
H12C C15 2.9943 no 2_655
H12C C16 3.1776 no 2_655
H12C C19 3.2274 no 2_655
H12C C20 3.1684 no 2_655
H12C H12A 3.1164 no 2_755
H12C H12C 3.5209 no 2_755
H12C H15 2.8137 no 2_655
H12C H16 3.1028 no 2_655
H12C H19 3.0942 no 2_655
H12C H20 2.9418 no 2_655
H13 C10 3.5256 no 2_655
H13 C16 3.4139 no 2_655
H13 C19 3.2431 no 2_655
H13 H16 3.5641 no 2_655
H13 H19 2.6726 no 2_655
H15 O6 3.5420 no 2_655
H15 C12 3.5319 no 2_655
H15 C24 3.4770 no 2_654
H15 H12A 3.0348 no 1_455
H15 H12C 2.8137 no 2_655
H15 H20 2.9139 no 2_555
H15 H24B 2.6768 no 2_654
H16 Cl1 3.4705 no 1_554
H16 Cl4 3.2808 no 1_455
H16 H12C 3.1028 no 2_655
H16 H13 3.5641 no 2_655
H18 H23A 3.0433 no 2_665
H19 Cl5 3.1972 no 1_456
H19 C12 3.3557 no 2_655
H19 H12B 2.7320 no 2_655
H19 H12C 3.0942 no 2_655
H19 H13 2.6726 no 2_655
H20 Cl2 3.3241 no 2_555
H20 Cl5 3.1500 no 1_456
H20 C12 3.2363 no 2_655
H20 H12A 3.4838 no 1_455
H20 H12A 3.2059 no 2_655
H20 H12B 3.0186 no 2_655
H20 H12C 2.9418 no 2_655
H20 H15 2.9139 no 2_555
H21 Cl2 3.2775 no 2_555
H21 O2 2.6305 no 1_455
H21 O5 2.2934 no 1_455
H21 O6 2.8359 no 1_455
H21 C9 3.3096 no 1_455
H21 C12 3.5787 no 1_455
H21 H8 3.5561 no 1_455
H21 H12A 3.2961 no 1_455
H21 H23B 2.7502 no 1_455
H23A Ru1 3.5874 no 2_665
H23A O1 2.6071 no 2_665
H23A O3 2.7718 no 2_665
H23A O5 3.2846 no .
H23A N1 3.1402 no 2_665
H23A C1 3.5708 no 2_665
H23A C4 3.4624 no 2_665
H23A C17 3.5397 no 2_665
H23A C18 3.4556 no 2_665
H23A H4A 3.2284 no 2_665
H23A H4B 3.2905 no 1_654
H23A H18 3.0433 no 2_665
H23B Ru1 3.3880 no 2_665
H23B O1 3.2716 no 2_665
H23B O5 2.3971 no .
H23B O6 2.6163 no .
H23B N1 2.9357 no 2_665
H23B C9 3.4020 no .
H23B C11 3.4984 no .
H23B C12 3.1935 no .
H23B C21 3.1786 no 1_655
H23B C22 3.2991 no 1_655
H23B H12A 2.9222 no .
H23B H12B 3.4471 no .
H23B H21 2.7502 no 1_655
H24A Cl2 3.3767 no 2_654
H24A Cl6 3.1451 no 2_654
H24A C6 3.3271 no 1_554
H24A C7 3.3543 no 1_554
H24A H7 3.4834 no 1_554
H24A H24A 3.3959 no 2_654
H24B C14 3.5390 no 2_654
H24B C15 3.0991 no 2_654
H24B H15 2.6768 no 2_654
